data_4035680
loop_
_publ_author_name
'Balha, Megha'
'Pan, Subhas Chandra'

_publ_section_title
;
 Organocatalytic Asymmetric Synthesis of Bridged Acetals with
 Spirooxindole Skeleton.
;
_journal_issue 23
_journal_name_full 'The Journal of organic chemistry'
_journal_page_first 14703
_journal_page_last 14712
_journal_paper_doi 10.1021/acs.joc.8b02156
_journal_volume 83
_journal_year 2018
_chemical_absolute_configuration SRS
_chemical_formula_sum 'C24 H18 Cl N O3'
_chemical_formula_weight 403.84
_space_group_crystal_system monoclinic
_space_group_IT_number 4
_space_group_name_Hall 'P 2yb'
_space_group_name_H-M_alt 'P 1 21 1'
_atom_sites_solution_hydrogens geom
_audit_creation_method SHELXL-2014/7
_cell_angle_alpha 90
_cell_angle_beta 93.554(5)
_cell_angle_gamma 90
_cell_formula_units_Z 2
_cell_length_a 5.5810(4)
_cell_length_b 18.9438(14)
_cell_length_c 9.1233(7)
_cell_measurement_reflns_used 4907
_cell_measurement_temperature 296(2)
_cell_measurement_theta_max 21.12
_cell_measurement_theta_min 3.13
_cell_volume 962.71(12)
_computing_structure_refinement 'SHELXL-2014/7 (Sheldrick, 2014)'
_diffrn_ambient_temperature 296(2)
_diffrn_measured_fraction_theta_full 0.999
_diffrn_measured_fraction_theta_max 0.999
_diffrn_measurement_device_type 'CCD area detector'
_diffrn_measurement_method 'phi and omega scans'
_diffrn_radiation_type MoK\a
_diffrn_radiation_wavelength 0.71073
_diffrn_reflns_av_R_equivalents 0.0235
_diffrn_reflns_av_unetI/netI 0.0246
_diffrn_reflns_Laue_measured_fraction_full 0.999
_diffrn_reflns_Laue_measured_fraction_max 0.999
_diffrn_reflns_limit_h_max 6
_diffrn_reflns_limit_h_min -6
_diffrn_reflns_limit_k_max 22
_diffrn_reflns_limit_k_min -21
_diffrn_reflns_limit_l_max 10
_diffrn_reflns_limit_l_min -10
_diffrn_reflns_number 10491
_diffrn_reflns_point_group_measured_fraction_full 0.977
_diffrn_reflns_point_group_measured_fraction_max 0.977
_diffrn_reflns_theta_full 25.040
_diffrn_reflns_theta_max 25.040
_diffrn_reflns_theta_min 2.150
_exptl_absorpt_coefficient_mu 0.225
_exptl_crystal_colour colourless
_exptl_crystal_density_diffrn 1.393
_exptl_crystal_description block
_exptl_crystal_F_000 420
_refine_diff_density_max 0.124
_refine_diff_density_min -0.150
_refine_diff_density_rms 0.031
_refine_ls_abs_structure_details
;
 Flack x determined using 1264 quotients [(I+)-(I-)]/[(I+)+(I-)]
 (Parsons, Flack and Wagner, Acta Cryst. B69 (2013) 249-259).
;
_refine_ls_abs_structure_Flack 0.05(2)
_refine_ls_extinction_method none
_refine_ls_goodness_of_fit_ref 1.143
_refine_ls_hydrogen_treatment constr
_refine_ls_matrix_type full
_refine_ls_number_parameters 262
_refine_ls_number_reflns 3340
_refine_ls_number_restraints 1
_refine_ls_restrained_S_all 1.143
_refine_ls_R_factor_all 0.0353
_refine_ls_R_factor_gt 0.0310
_refine_ls_shift/su_max 0.000
_refine_ls_shift/su_mean 0.000
_refine_ls_structure_factor_coef Fsqd
_refine_ls_weighting_details 'w=1/[\s^2^(Fo^2^)+0.2000P] where P=(Fo^2^+2Fc^2^)/3'
_refine_ls_weighting_scheme calc
_refine_ls_wR_factor_gt 0.0561
_refine_ls_wR_factor_ref 0.0573
_reflns_Friedel_coverage 0.894
_reflns_Friedel_fraction_full 0.955
_reflns_Friedel_fraction_max 0.955
_reflns_number_gt 2998
_reflns_number_total 3340
_reflns_threshold_expression 'I > 2\s(I)'
_cod_data_source_file jo8b02156_si_002.cif
_cod_data_source_block MB3-8-A
_cod_original_sg_symbol_H-M 'P 21'
_cod_database_code 4035680
_shelx_shelxl_version_number 2014/7
_shelx_space_group_comment
;
The symmetry employed for this shelxl refinement is uniquely defined
by the following loop, which should always be used as a source of
symmetry information in preference to the above space-group names.
They are only intended as comments.
;

loop_
_space_group_symop_operation_xyz
'x, y, z'
'-x, y+1/2, -z'

loop_
_atom_site_label
_atom_site_type_symbol
_atom_site_fract_x
_atom_site_fract_y
_atom_site_fract_z
_atom_site_U_iso_or_equiv
_atom_site_adp_type
_atom_site_occupancy
_atom_site_site_symmetry_order
_atom_site_calc_flag
_atom_site_refinement_flags_posn
_atom_site_refinement_flags_adp
Cl1 Cl 0.26353(16) 0.60081(5) -0.18004(10) 0.0732(3) Uani 1 1 d . .
C6 C 0.5617(5) 0.51119(16) -0.0309(3) 0.0462(7) Uani 1 1 d . .
H6 H 0.4689 0.4750 -0.0736 0.055 Uiso 1 1 calc R U
C2 C 0.6471(6) 0.63510(17) -0.0009(4) 0.0597(9) Uani 1 1 d . .
H2 H 0.6087 0.6816 -0.0250 0.072 Uiso 1 1 calc R U
O3 O 0.5488(4) 0.30039(12) 0.0092(3) 0.0615(6) Uani 1 1 d . .
N1 N 1.0759(5) 0.52387(14) 0.2245(3) 0.0532(7) Uani 1 1 d . .
C4 C 0.8939(5) 0.55104(16) 0.1271(3) 0.0464(7) Uani 1 1 d . .
C8 C 0.7151(6) 0.31366(17) 0.1309(4) 0.0602(9) Uani 1 1 d . .
H8 H 0.6902 0.2799 0.2099 0.072 Uiso 1 1 calc R U
C1 C 0.5091(5) 0.58099(17) -0.0609(3) 0.0512(8) Uani 1 1 d . .
C16 C 0.8490(6) 0.40483(17) -0.2635(3) 0.0575(8) Uani 1 1 d . .
H16 H 0.9854 0.4323 -0.2724 0.069 Uiso 1 1 calc R U
C19 C 1.0934(5) 0.61421(17) 0.4182(3) 0.0515(8) Uani 1 1 d . .
C5 C 0.7560(5) 0.49695(15) 0.0642(3) 0.0421(7) Uani 1 1 d . .
C17 C 1.0512(6) 0.45270(16) 0.2388(4) 0.0518(8) Uani 1 1 d . .
C10 C 0.8096(5) 0.37299(15) -0.1307(3) 0.0461(7) Uani 1 1 d . .
C3 C 0.8427(6) 0.62070(16) 0.0950(3) 0.0571(9) Uani 1 1 d . .
H3 H 0.9367 0.6569 0.1365 0.068 Uiso 1 1 calc R U
C9 C 0.9752(5) 0.38056(15) 0.0054(4) 0.0475(7) Uani 1 1 d . .
H9 H 1.1377 0.3954 -0.0158 0.057 Uiso 1 1 calc R U
C22 C 0.8224(9) 0.7004(3) 0.5871(5) 0.0911(14) Uani 1 1 d . .
H22 H 0.7294 0.7292 0.6434 0.109 Uiso 1 1 calc R U
C15 C 0.6868(7) 0.3961(2) -0.3831(4) 0.0701(10) Uani 1 1 d . .
H15 H 0.7149 0.4176 -0.4721 0.084 Uiso 1 1 calc R U
C11 C 0.6036(6) 0.33237(15) -0.1213(4) 0.0509(8) Uani 1 1 d . .
C7 C 0.8603(5) 0.42816(15) 0.1190(3) 0.0446(7) Uani 1 1 d . .
C13 C 0.4425(6) 0.32342(17) -0.2406(4) 0.0613(9) Uani 1 1 d . .
H13 H 0.3066 0.2956 -0.2326 0.074 Uiso 1 1 calc R U
C20 C 0.9047(6) 0.5876(2) 0.4906(4) 0.0655(10) Uani 1 1 d . .
H20 H 0.8674 0.5399 0.4828 0.079 Uiso 1 1 calc R U
C24 C 1.1456(7) 0.6850(2) 0.4326(4) 0.0693(10) Uani 1 1 d . .
H24 H 1.2731 0.7041 0.3849 0.083 Uiso 1 1 calc R U
C23 C 1.0086(9) 0.7281(2) 0.5183(5) 0.0833(13) Uani 1 1 d . .
H23 H 1.0449 0.7759 0.5281 0.100 Uiso 1 1 calc R U
C14 C 0.4837(7) 0.35563(19) -0.3709(4) 0.0698(10) Uani 1 1 d . .
H14 H 0.3746 0.3502 -0.4514 0.084 Uiso 1 1 calc R U
C21 C 0.7714(7) 0.6307(3) 0.5741(4) 0.0870(14) Uani 1 1 d . .
H21 H 0.6442 0.6119 0.6226 0.104 Uiso 1 1 calc R U
C25 C 0.9699(6) 0.30984(17) 0.0874(4) 0.0587(9) Uani 1 1 d . .
H25A H 0.9964 0.2700 0.0236 0.070 Uiso 1 1 calc R U
H25B H 1.0842 0.3085 0.1719 0.070 Uiso 1 1 calc R U
C26 C 1.2333(6) 0.56692(18) 0.3214(4) 0.0634(9) Uani 1 1 d . .
H26A H 1.3345 0.5957 0.2627 0.076 Uiso 1 1 calc R U
H26B H 1.3367 0.5363 0.3826 0.076 Uiso 1 1 calc R U
O1 O 0.6855(4) 0.38368(11) 0.1822(2) 0.0554(6) Uani 1 1 d . .
O2 O 1.1599(5) 0.41590(14) 0.3280(3) 0.0735(7) Uani 1 1 d . .

loop_
_atom_site_aniso_label
_atom_site_aniso_U_11
_atom_site_aniso_U_22
_atom_site_aniso_U_33
_atom_site_aniso_U_23
_atom_site_aniso_U_13
_atom_site_aniso_U_12
Cl1 0.0614(5) 0.0883(7) 0.0692(6) 0.0184(5) -0.0018(4) 0.0240(5)
C6 0.0470(18) 0.0449(19) 0.0469(18) -0.0004(14) 0.0045(14) 0.0003(14)
C2 0.083(3) 0.0420(19) 0.055(2) 0.0074(16) 0.0062(19) 0.0096(18)
O3 0.0623(15) 0.0512(13) 0.0706(16) 0.0077(12) 0.0006(13) -0.0161(12)
N1 0.0530(16) 0.0546(17) 0.0510(16) -0.0030(13) -0.0061(13) -0.0028(13)
C4 0.0491(18) 0.0451(18) 0.0451(17) 0.0007(14) 0.0045(14) -0.0011(15)
C8 0.072(2) 0.043(2) 0.066(2) 0.0179(17) 0.0030(19) -0.0026(17)
C1 0.0520(18) 0.058(2) 0.0435(17) 0.0073(16) 0.0048(15) 0.0134(16)
C16 0.064(2) 0.052(2) 0.058(2) -0.0022(17) 0.0117(17) -0.0041(17)
C19 0.0510(18) 0.059(2) 0.0436(17) -0.0007(16) -0.0066(14) -0.0099(16)
C5 0.0445(17) 0.0413(17) 0.0410(16) 0.0026(14) 0.0052(13) 0.0025(14)
C17 0.052(2) 0.054(2) 0.0488(19) 0.0035(16) 0.0017(16) 0.0051(16)
C10 0.0495(18) 0.0373(16) 0.0516(18) -0.0018(15) 0.0042(15) 0.0031(14)
C3 0.073(2) 0.0440(19) 0.0542(19) 0.0011(16) 0.0030(17) -0.0040(16)
C9 0.0442(17) 0.0418(17) 0.0566(18) 0.0025(15) 0.0049(14) 0.0015(14)
C22 0.082(3) 0.124(4) 0.065(3) -0.033(3) -0.013(2) 0.020(3)
C15 0.096(3) 0.064(2) 0.050(2) 0.0056(18) 0.002(2) -0.002(2)
C11 0.0566(19) 0.0378(17) 0.058(2) 0.0003(15) 0.0051(16) 0.0011(15)
C7 0.0468(18) 0.0399(16) 0.0468(17) 0.0053(14) 0.0019(14) 0.0012(13)
C13 0.056(2) 0.051(2) 0.076(3) -0.0082(19) -0.0033(19) -0.0044(16)
C20 0.068(2) 0.075(3) 0.053(2) -0.0050(19) 0.0023(18) -0.0179(19)
C24 0.078(3) 0.072(3) 0.057(2) 0.0006(19) -0.009(2) -0.020(2)
C23 0.106(4) 0.066(3) 0.073(3) -0.014(2) -0.027(3) 0.009(3)
C14 0.080(3) 0.064(2) 0.064(2) -0.0073(19) -0.012(2) 0.002(2)
C21 0.066(2) 0.134(4) 0.062(2) -0.016(3) 0.006(2) -0.015(3)
C25 0.065(2) 0.0418(19) 0.069(2) 0.0073(16) -0.0043(18) 0.0090(16)
C26 0.054(2) 0.074(2) 0.061(2) -0.0086(18) -0.0033(17) -0.0139(18)
O1 0.0581(13) 0.0505(13) 0.0585(13) 0.0070(11) 0.0119(11) -0.0036(10)
O2 0.0801(17) 0.0730(16) 0.0645(15) 0.0098(13) -0.0184(13) 0.0124(14)

loop_
_atom_type_symbol
_atom_type_description
_atom_type_scat_dispersion_real
_atom_type_scat_dispersion_imag
_atom_type_scat_source
C C 0.0033 0.0016 'International Tables Vol C Tables 4.2.6.8 and 6.1.1.4'
H H 0.0000 0.0000 'International Tables Vol C Tables 4.2.6.8 and 6.1.1.4'
N N 0.0061 0.0033 'International Tables Vol C Tables 4.2.6.8 and 6.1.1.4'
O O 0.0106 0.0060 'International Tables Vol C Tables 4.2.6.8 and 6.1.1.4'
Cl Cl 0.1484 0.1585 'International Tables Vol C Tables 4.2.6.8 and 6.1.1.4'

loop_
_geom_angle_atom_site_label_1
_geom_angle_atom_site_label_2
_geom_angle_atom_site_label_3
_geom_angle
C5 C6 C1 117.7(3)
C1 C2 C3 120.3(3)
C11 O3 C8 115.1(2)
C17 N1 C4 110.5(2)
C17 N1 C26 123.8(3)
C4 N1 C26 124.3(3)
C3 C4 C5 121.2(3)
C3 C4 N1 128.2(3)
C5 C4 N1 110.6(3)
O1 C8 O3 109.8(3)
O1 C8 C25 105.3(3)
O3 C8 C25 111.5(3)
C2 C1 C6 121.9(3)
C2 C1 Cl1 119.3(2)
C6 C1 Cl1 118.8(3)
C10 C16 C15 120.4(3)
C20 C19 C24 118.4(3)
C20 C19 C26 120.2(3)
C24 C19 C26 121.3(3)
C6 C5 C4 120.9(3)
C6 C5 C7 131.0(3)
C4 C5 C7 108.1(3)
O2 C17 N1 125.9(3)
O2 C17 C7 126.7(3)
N1 C17 C7 107.4(3)
C16 C10 C11 118.2(3)
C16 C10 C9 123.9(3)
C11 C10 C9 118.0(3)
C4 C3 C2 118.0(3)
C10 C9 C25 106.8(2)
C10 C9 C7 110.4(2)
C25 C9 C7 99.3(3)
C23 C22 C21 120.1(4)
C14 C15 C16 120.3(4)
C13 C11 O3 117.2(3)
C13 C11 C10 121.4(3)
O3 C11 C10 121.4(3)
O1 C7 C5 112.6(2)
O1 C7 C9 104.3(2)
C5 C7 C9 116.9(2)
O1 C7 C17 110.3(2)
C5 C7 C17 102.1(2)
C9 C7 C17 110.7(2)
C14 C13 C11 119.7(3)
C21 C20 C19 120.6(4)
C19 C24 C23 120.4(4)
C22 C23 C24 119.8(4)
C13 C14 C15 120.1(4)
C22 C21 C20 120.7(4)
C8 C25 C9 97.7(2)
N1 C26 C19 111.9(3)
C8 O1 C7 108.7(2)

loop_
_geom_bond_atom_site_label_1
_geom_bond_atom_site_label_2
_geom_bond_distance
Cl1 C1 1.737(3)
C6 C5 1.373(4)
C6 C1 1.378(4)
C2 C1 1.375(4)
C2 C3 1.383(4)
O3 C11 1.387(4)
O3 C8 1.424(4)
N1 C17 1.362(4)
N1 C4 1.405(4)
N1 C26 1.457(4)
C4 C3 1.378(4)
C4 C5 1.384(4)
C8 O1 1.420(4)
C8 C25 1.502(4)
C16 C10 1.383(4)
C16 C15 1.384(5)
C19 C20 1.373(4)
C19 C24 1.377(5)
C19 C26 1.509(4)
C5 C7 1.500(4)
C17 O2 1.206(4)
C17 C7 1.550(4)
C10 C11 1.391(4)
C10 C9 1.508(4)
C9 C25 1.536(4)
C9 C7 1.543(4)
C22 C23 1.353(6)
C22 C21 1.355(6)
C15 C14 1.378(5)
C11 C13 1.379(5)
C7 O1 1.437(3)
C13 C14 1.368(5)
C20 C21 1.367(5)
C24 C23 1.392(5)
